data_1531622
loop_
_publ_author_name
'Jeanneau, E.'
'Audebrand, N.'
'le Floch, M.'
'Bureau, B.'
'Louer, D.'

_publ_section_title
;
 A new ternary cadmium - zirconium - sodium oxalate with an open
 framework: crystal structure, solid-state NMR spectroscopy and thermal
 behavior
;
_journal_name_full 'Journal of Solid State Chemistry'
_journal_page_first 330
_journal_page_last 338
_journal_volume 170
_journal_year 2003
_chemical_formula_sum 'C8 H17.04 Cd Na2 O24.52 Zr'
_chemical_name_systematic 'Cd Zr Na2 (C2 O4)4 (H2 O)8.52'
_space_group_IT_number 181
_symmetry_space_group_name_Hall 'P 64 2 (0 0 2)'
_symmetry_space_group_name_H-M 'P 64 2 2'
_cell_angle_alpha 90
_cell_angle_beta 90
_cell_angle_gamma 120
_cell_formula_units_Z 3
_cell_length_a 8.793
_cell_length_b 8.793
_cell_length_c 24.53
_cell_volume 1642.488
_citation_journal_id_ASTM JSSCBI
_cod_data_source_file Jeanneau_JSSCBI_2003_1476.cif
_cod_data_source_block C8H17.04Cd1Na2O24.52Zr1
_cod_original_cell_volume 1642.489
_cod_original_sg_symbol_Hall 'P 64 2 (x,y,z+1/6)'
_cod_original_formula_sum 'C8 H17.04 Cd1 Na2 O24.52 Zr1'
_cod_database_code 1531622

loop_
_symmetry_equiv_pos_as_xyz
x,y,z
x-y,x,z+2/3
-y,x-y,z+1/3
-x,-y,z
-x+y,-x,z+2/3
y,-x+y,z+1/3
-y,-x,-z+1/3
x-y,-y,-z
x,x-y,-z+2/3
y,x,-z+1/3
-x+y,y,-z
-x,-x+y,-z+2/3

loop_
_atom_site_label
_atom_site_type_symbol
_atom_site_fract_x
_atom_site_fract_y
_atom_site_fract_z
_atom_site_occupancy
_atom_site_U_iso_or_equiv
O2 O-2 0.9111 0.658 0.7866 1 0.0
O4 O-2 0.768 0.3167 0.7809 1 0.0
O6 O-2 0.5 0.5 0.8339 1 0.0
O7 O-2 0 0.5 0.6674 1.26 0.0
C1 C+3 0.703 0.383 0.7505 1 0.0
O5 O-2 0.206 0.019 0.7559 1 0.0
O3 O-2 0.741 0.6602 0.7195 1 0.0
Zr1 Zr+4 0 0.5 0.8333 1 0.0
Na1 Na+1 0 0 0.8333 1 0.0
O1 O-2 0.564 0.306 0.7236 1 0.0
Cd1 Cd+2 0.5 0.5 0.6667 1 0.0
C2 C+3 0.789 0.584 0.7517 1 0.0
Na2 Na+1 0 0 0.6667 1 0.0
